data_7110116
loop_
_publ_author_name
'Fa-Nian Shi'
'Filipe A. Almeida Paz'
'Paulo Ribeiro-Claro'
'Joao Rocha'

_publ_section_title
;
 Transposition of chirality from diphosphonate metal-organic framework
 precursors onto porous lanthanide pyrophosphates
;
_journal_name_full Chem.Commun.
_journal_page_first 11668
_journal_paper_doi 10.1039/c3cc46503a
_journal_volume 49
_journal_year 2013
_chemical_absolute_configuration unk
_chemical_formula_sum 'C3 H8 Ho2 O11.5 P3'
_chemical_formula_weight 650.86
_chemical_name_systematic
; 
 ? 
;
_space_group_IT_number 199
_symmetry_cell_setting cubic
_symmetry_space_group_name_Hall 'I 2b 2c 3'
_symmetry_space_group_name_H-M 'I 21 3'
_atom_sites_solution_primary direct
_atom_sites_solution_secondary difmap
_audit_creation_method SHELXL-97
_cell_angle_alpha 90.00
_cell_angle_beta 90.00
_cell_angle_gamma 90.00
_cell_formula_units_Z 8
_cell_length_a 13.5330(4)
_cell_length_b 13.5330(4)
_cell_length_c 13.5330(4)
_cell_measurement_reflns_used 576
_cell_measurement_temperature 296(2)
_cell_measurement_theta_max 21.57
_cell_measurement_theta_min 3.01
_cell_volume 2478.46(13)
_computing_cell_refinement 'Bruker SMART'
_computing_data_collection 'Bruker SMART'
_computing_data_reduction 'Bruker SAINT'
_computing_molecular_graphics 'Bruker SHELXTL'
_computing_publication_material 'Bruker SHELXTL'
_computing_structure_refinement 'SHELXL-97 (Sheldrick, 2008)'
_computing_structure_solution 'SHELXS-97 (Sheldrick, 2008)'
_diffrn_ambient_temperature 296(2)
_diffrn_measured_fraction_theta_full 0.991
_diffrn_measured_fraction_theta_max 0.991
_diffrn_measurement_device_type 'CCD area detector'
_diffrn_measurement_method 'phi and omega scans'
_diffrn_radiation_monochromator graphite
_diffrn_radiation_source 'fine-focus sealed tube'
_diffrn_radiation_type MoK\a
_diffrn_radiation_wavelength 0.71073
_diffrn_reflns_av_R_equivalents 0.0834
_diffrn_reflns_av_sigmaI/netI 0.0846
_diffrn_reflns_limit_h_max 19
_diffrn_reflns_limit_h_min -9
_diffrn_reflns_limit_k_max 9
_diffrn_reflns_limit_k_min -18
_diffrn_reflns_limit_l_max 16
_diffrn_reflns_limit_l_min -17
_diffrn_reflns_number 4801
_diffrn_reflns_theta_full 30.43
_diffrn_reflns_theta_max 30.43
_diffrn_reflns_theta_min 2.13
_exptl_absorpt_coefficient_mu 13.119
_exptl_absorpt_correction_T_max 0.6219
_exptl_absorpt_correction_T_min 0.5600
_exptl_absorpt_correction_type multi-scan
_exptl_absorpt_process_details Sadabs
_exptl_crystal_colour pink
_exptl_crystal_density_diffrn 3.489
_exptl_crystal_density_method 'not measured'
_exptl_crystal_description block
_exptl_crystal_F_000 2376
_exptl_crystal_size_max 0.05
_exptl_crystal_size_mid 0.04
_exptl_crystal_size_min 0.04
_refine_diff_density_max 1.689
_refine_diff_density_min -1.993
_refine_diff_density_rms 0.313
_refine_ls_abs_structure_details 'Flack H D (1983), Acta Cryst. A39, 876-881'
_refine_ls_abs_structure_Flack 0.00(5)
_refine_ls_extinction_method none
_refine_ls_goodness_of_fit_ref 1.067
_refine_ls_matrix_type full
_refine_ls_number_parameters 71
_refine_ls_number_reflns 1251
_refine_ls_number_restraints 18
_refine_ls_restrained_S_all 1.062
_refine_ls_R_factor_all 0.0730
_refine_ls_R_factor_gt 0.0513
_refine_ls_shift/su_max 0.001
_refine_ls_shift/su_mean 0.000
_refine_ls_structure_factor_coef Fsqd
_refine_ls_weighting_details 'calc w=1/[\s^2^(Fo^2^)+(0.0439P)^2^+16.0000P] where P=(Fo^2^+2Fc^2^)/3'
_refine_ls_weighting_scheme calc
_refine_ls_wR_factor_gt 0.1022
_refine_ls_wR_factor_ref 0.1148
_reflns_number_gt 986
_reflns_number_total 1251
_reflns_threshold_expression >2sigma(I)
_cod_data_source_file c3cc46503a.txt
_cod_data_source_block hohedp
_cod_original_sg_symbol_H-M I2(1)3
_cod_original_formula_sum 'C3 H8 Ho2 O11.50 P3'
_cod_database_code 7110116

loop_
_symmetry_equiv_pos_as_xyz
'x, y, z'
'-x+1/2, -y, z+1/2'
'-x, y+1/2, -z+1/2'
'x+1/2, -y+1/2, -z'
'z, x, y'
'z+1/2, -x+1/2, -y'
'-z+1/2, -x, y+1/2'
'-z, x+1/2, -y+1/2'
'y, z, x'
'-y, z+1/2, -x+1/2'
'y+1/2, -z+1/2, -x'
'-y+1/2, -z, x+1/2'
'x+1/2, y+1/2, z+1/2'
'-x+1, -y+1/2, z+1'
'-x+1/2, y+1, -z+1'
'x+1, -y+1, -z+1/2'
'z+1/2, x+1/2, y+1/2'
'z+1, -x+1, -y+1/2'
'-z+1, -x+1/2, y+1'
'-z+1/2, x+1, -y+1'
'y+1/2, z+1/2, x+1/2'
'-y+1/2, z+1, -x+1'
'y+1, -z+1, -x+1/2'
'-y+1, -z+1/2, x+1'

loop_
_atom_site_label
_atom_site_type_symbol
_atom_site_fract_x
_atom_site_fract_y
_atom_site_fract_z
_atom_site_U_iso_or_equiv
_atom_site_adp_type
_atom_site_occupancy
_atom_site_symmetry_multiplicity
_atom_site_calc_flag
_atom_site_refinement_flags
_atom_site_disorder_assembly
_atom_site_disorder_group
Ho1 Ho 0.67772(5) 0.32228(5) 0.82228(5) 0.0174(2) Uani 1 3 d S . .
Ho2 Ho 0.52840(5) 0.47160(5) 0.97160(5) 0.0279(3) Uani 1 3 d S . .
P1 P 0.7698(3) 0.5564(3) 0.8907(3) 0.0212(7) Uani 1 1 d . . .
O1 O 0.6893(7) 0.4774(8) 0.8918(7) 0.026(2) Uani 1 1 d . A .
O2 O 0.4923(10) 0.5986(9) 0.8742(8) 0.041(3) Uani 1 1 d . A .
O3 O 0.6214(7) 0.1974(8) 0.7372(8) 0.030(2) Uani 1 1 d . . .
O4A O 0.341(3) 0.483(2) 0.877(3) 0.13(3) Uani 0.33(2) 1 d P A 1
C2A C 0.341(3) 0.483(2) 0.877(3) 0.13(3) Uani 0.33(2) 1 d P A 1
O4B O 0.268(4) 0.486(4) 0.793(4) 0.055(18) Uani 0.17(2) 1 d PU . 2
C2B C 0.268(4) 0.486(4) 0.793(4) 0.055(18) Uani 0.17(2) 1 d PU . 2
O5 O 0.4284(11) 0.5716(11) 1.0716(11) 0.079(9) Uani 0.33 1 d P A .
C1 C 0.3660(15) 0.5000 0.7500 0.031(5) Uani 1 2 d SU . .

loop_
_atom_site_aniso_label
_atom_site_aniso_U_11
_atom_site_aniso_U_22
_atom_site_aniso_U_33
_atom_site_aniso_U_23
_atom_site_aniso_U_13
_atom_site_aniso_U_12
Ho1 0.0174(2) 0.0174(2) 0.0174(2) 0.0023(2) -0.0023(2) -0.0023(2)
Ho2 0.0279(3) 0.0279(3) 0.0279(3) -0.0005(3) 0.0005(3) 0.0005(3)
P1 0.0252(19) 0.0177(17) 0.0208(18) 0.0105(14) -0.0072(14) -0.0061(13)
O1 0.028(5) 0.027(5) 0.021(5) -0.003(4) -0.002(4) -0.018(5)
O2 0.057(8) 0.034(6) 0.033(6) 0.000(5) 0.000(6) 0.020(6)
O3 0.024(5) 0.031(6) 0.036(6) -0.005(5) -0.001(5) -0.012(5)
O4A 0.17(5) 0.07(2) 0.14(4) 0.05(2) 0.12(4) 0.06(2)
C2A 0.17(5) 0.07(2) 0.14(4) 0.05(2) 0.12(4) 0.06(2)
O4B 0.053(19) 0.054(19) 0.057(19) 0.001(7) 0.002(7) -0.003(7)
C2B 0.053(19) 0.054(19) 0.057(19) 0.001(7) 0.002(7) -0.003(7)
O5 0.079(9) 0.079(9) 0.079(9) -0.026(7) 0.026(7) 0.026(7)
C1 0.014(7) 0.027(8) 0.052(9) 0.003(7) 0.000 0.000

loop_
_atom_type_symbol
_atom_type_description
_atom_type_scat_dispersion_real
_atom_type_scat_dispersion_imag
_atom_type_scat_source
C C 0.0033 0.0016 'International Tables Vol C Tables 4.2.6.8 and 6.1.1.4'
H H 0.0000 0.0000 'International Tables Vol C Tables 4.2.6.8 and 6.1.1.4'
O O 0.0106 0.0060 'International Tables Vol C Tables 4.2.6.8 and 6.1.1.4'
P P 0.1023 0.0942 'International Tables Vol C Tables 4.2.6.8 and 6.1.1.4'
Ho Ho -0.2175 4.6783 'International Tables Vol C Tables 4.2.6.8 and 6.1.1.4'

loop_
_geom_angle_atom_site_label_1
_geom_angle_atom_site_label_2
_geom_angle_atom_site_label_3
_geom_angle
_geom_angle_site_symmetry_1
_geom_angle_site_symmetry_3
O3 Ho1 O3 92.6(4) . 10_646
O3 Ho1 O3 92.6(4) . 7_665
O3 Ho1 O3 92.6(4) 10_646 7_665
O3 Ho1 O1 160.7(4) . .
O3 Ho1 O1 106.6(4) 10_646 .
O3 Ho1 O1 87.8(4) 7_665 .
O3 Ho1 O1 87.8(4) . 10_646
O3 Ho1 O1 160.7(4) 10_646 10_646
O3 Ho1 O1 106.6(4) 7_665 10_646
O1 Ho1 O1 73.6(4) . 10_646
O3 Ho1 O1 106.6(4) . 7_665
O3 Ho1 O1 87.8(4) 10_646 7_665
O3 Ho1 O1 160.7(4) 7_665 7_665
O1 Ho1 O1 73.6(4) . 7_665
O1 Ho1 O1 73.6(4) 10_646 7_665
O3 Ho1 Ho2 123.4(3) . .
O3 Ho1 Ho2 123.4(3) 10_646 .
O3 Ho1 Ho2 123.4(3) 7_665 .
O1 Ho1 Ho2 43.8(2) . .
O1 Ho1 Ho2 43.8(2) 10_646 .
O1 Ho1 Ho2 43.8(2) 7_665 .
O2 Ho2 O2 114.8(2) . 7_665
O2 Ho2 O2 114.8(2) . 10_646
O2 Ho2 O2 114.8(2) 7_665 10_646
O2 Ho2 O5 76.6(3) . .
O2 Ho2 O5 76.6(3) 7_665 .
O2 Ho2 O5 76.6(3) 10_646 .
O2 Ho2 O1 84.8(4) . .
O2 Ho2 O1 78.8(4) 7_665 .
O2 Ho2 O1 144.1(4) 10_646 .
O5 Ho2 O1 139.0(2) . .
O2 Ho2 O1 144.1(4) . 7_665
O2 Ho2 O1 84.7(4) 7_665 7_665
O2 Ho2 O1 78.8(4) 10_646 7_665
O5 Ho2 O1 139.0(2) . 7_665
O1 Ho2 O1 69.2(4) . 7_665
O2 Ho2 O1 78.8(4) . 10_646
O2 Ho2 O1 144.1(4) 7_665 10_646
O2 Ho2 O1 84.7(4) 10_646 10_646
O5 Ho2 O1 139.0(2) . 10_646
O1 Ho2 O1 69.2(4) . 10_646
O1 Ho2 O1 69.2(4) 7_665 10_646
O2 Ho2 O4A 59.7(7) . .
O2 Ho2 O4A 150.0(7) 7_665 .
O2 Ho2 O4A 56.0(7) 10_646 .
O5 Ho2 O4A 73.4(7) . .
O1 Ho2 O4A 126.6(6) . .
O1 Ho2 O4A 117.3(8) 7_665 .
O1 Ho2 O4A 65.9(8) 10_646 .
O2 Ho2 C2A 150.0(7) . 10_646
O2 Ho2 C2A 56.0(7) 7_665 10_646
O2 Ho2 C2A 59.7(7) 10_646 10_646
O5 Ho2 C2A 73.4(7) . 10_646
O1 Ho2 C2A 117.3(8) . 10_646
O1 Ho2 C2A 65.9(8) 7_665 10_646
O1 Ho2 C2A 126.6(6) 10_646 10_646
O4A Ho2 C2A 112.2(6) . 10_646
O2 Ho2 O4A 150.0(7) . 10_646
O2 Ho2 O4A 56.0(7) 7_665 10_646
O2 Ho2 O4A 59.7(7) 10_646 10_646
O5 Ho2 O4A 73.4(7) . 10_646
O1 Ho2 O4A 117.3(8) . 10_646
O1 Ho2 O4A 65.9(8) 7_665 10_646
O1 Ho2 O4A 126.6(6) 10_646 10_646
O4A Ho2 O4A 112.2(6) . 10_646
C2A Ho2 O4A 0.0(17) 10_646 10_646
O2 Ho2 C2A 56.0(7) . 7_665
O2 Ho2 C2A 59.7(7) 7_665 7_665
O2 Ho2 C2A 150.0(7) 10_646 7_665
O5 Ho2 C2A 73.4(7) . 7_665
O1 Ho2 C2A 65.9(8) . 7_665
O1 Ho2 C2A 126.6(6) 7_665 7_665
O1 Ho2 C2A 117.3(8) 10_646 7_665
O4A Ho2 C2A 112.2(6) . 7_665
C2A Ho2 C2A 112.2(6) 10_646 7_665
O4A Ho2 C2A 112.2(6) 10_646 7_665
O3 P1 O1 112.2(6) 20_645 .
O3 P1 O2 112.4(6) 20_645 18_456
O1 P1 O2 110.3(7) . 18_456
O3 P1 C1 107.4(7) 20_645 18_456
O1 P1 C1 106.8(5) . 18_456
O2 P1 C1 107.3(5) 18_456 18_456
P1 O1 Ho1 133.0(6) . .
P1 O1 Ho2 131.7(6) . .
Ho1 O1 Ho2 95.2(3) . .
P1 O2 Ho2 134.4(7) 24_564 .
P1 O3 Ho1 149.6(7) 23_456 .
C1 O4A Ho2 105.9(18) . .
C2B O4B O4B 0(5) 16_456 16_456
C2B O4B C1 65(2) 16_456 .
O4B O4B C1 65(2) 16_456 .
O4B C1 C2B 50(4) . 16_456
O4B C1 O4B 50(4) . 16_456
C2B C1 O4B 0.0(17) 16_456 16_456
O4B C1 C2A 103(3) . 16_456
C2B C1 C2A 55(2) 16_456 16_456
O4B C1 C2A 55(2) 16_456 16_456
O4B C1 O4A 103(3) . 16_456
C2B C1 O4A 55(2) 16_456 16_456
O4B C1 O4A 55(2) 16_456 16_456
C2A C1 O4A 0(3) 16_456 16_456
O4B C1 O4A 55(2) . .
C2B C1 O4A 103(3) 16_456 .
O4B C1 O4A 103(3) 16_456 .
C2A C1 O4A 158(4) 16_456 .
O4A C1 O4A 158(4) 16_456 .
O4B C1 P1 124(2) . 24_564
C2B C1 P1 118(2) 16_456 24_564
O4B C1 P1 118(2) 16_456 24_564
C2A C1 P1 98.4(10) 16_456 24_564
O4A C1 P1 98.4(10) 16_456 24_564
O4A C1 P1 94.2(17) . 24_564
O4B C1 P1 118(2) . 10_646
C2B C1 P1 124(2) 16_456 10_646
O4B C1 P1 124(2) 16_456 10_646
C2A C1 P1 94.2(16) 16_456 10_646
O4A C1 P1 94.2(16) 16_456 10_646
O4A C1 P1 98.4(10) . 10_646
P1 C1 P1 110.1(11) 24_564 10_646

loop_
_geom_bond_atom_site_label_1
_geom_bond_atom_site_label_2
_geom_bond_distance
_geom_bond_site_symmetry_2
Ho1 O3 2.182(10) .
Ho1 O3 2.182(10) 10_646
Ho1 O3 2.182(10) 7_665
Ho1 O1 2.306(10) .
Ho1 O1 2.306(10) 10_646
Ho1 O1 2.306(10) 7_665
Ho1 Ho2 3.5000(16) .
Ho2 O2 2.220(12) .
Ho2 O2 2.220(12) 7_665
Ho2 O2 2.220(12) 10_646
Ho2 O5 2.34(2) .
Ho2 O1 2.431(10) .
Ho2 O1 2.432(10) 7_665
Ho2 O1 2.432(10) 10_646
Ho2 O4A 2.85(6) .
Ho2 C2A 2.85(6) 10_646
Ho2 O4A 2.85(6) 10_646
Ho2 C2A 2.85(6) 7_665
P1 O3 1.485(10) 20_645
P1 O1 1.527(10) .
P1 O2 1.567(12) 18_456
P1 C1 1.834(12) 18_456
O2 P1 1.567(12) 24_564
O3 P1 1.485(10) 23_456
O4A C1 1.77(4) .
O4B C2B 1.22(11) 16_456
O4B O4B 1.22(11) 16_456
O4B C1 1.45(5) .
C1 C2B 1.45(5) 16_456
C1 O4B 1.45(5) 16_456
C1 C2A 1.77(4) 16_456
C1 O4A 1.77(4) 16_456
C1 P1 1.834(12) 24_564
C1 P1 1.834(12) 10_646
